data_2004709
loop_
_publ_author_name
'Glidewell, C.'
'Gottfried, M. J.'
'Trotter, J.'
'Ferguson, G.'

_publ_section_title
;
 1-Ferrocenyl-2-phenylethanedione
;
_journal_issue 4
_journal_name_full 'Acta Crystallographica Section C'
_journal_page_first 773
_journal_page_last 775
_journal_paper_doi 10.1107/S0108270195015034
_journal_volume 52
_journal_year 1996
_chemical_formula_iupac '[Fe (C5 H5) (C13 H9 O2)]'
_chemical_formula_moiety 'C18 H14 Fe O2 '
_chemical_formula_sum 'C18 H14 Fe O2'
_chemical_formula_weight 318.14
_chemical_name_systematic
;
1-Ferrocenyl-2-phenylethanedione
;
_space_group_IT_number 19
_symmetry_cell_setting orthorhombic
_symmetry_space_group_name_Hall 'P 2ac 2ab'
_symmetry_space_group_name_H-M 'P 21 21 21'
_cell_angle_alpha 90.00
_cell_angle_beta 90.00
_cell_angle_gamma 90.00
_cell_formula_units_Z 4
_cell_length_a 7.6430(10)
_cell_length_b 9.8349(12)
_cell_length_c 18.629(2)
_cell_measurement_reflns_used 25
_cell_measurement_temperature 294.0(10)
_cell_measurement_theta_max 18.85
_cell_measurement_theta_min 10.45
_cell_volume 1400.3(3)
_computing_cell_refinement 'SET4 and CELDIM (Enraf-Nonius, 19XX)'
_computing_data_collection 'CAD-4-PC (Enraf-Nonius 1992)'
_computing_data_reduction 'DATRD2 in NRCVAX94 (Gabe, Le Page, Charland, Lee & White, 1989)'
_computing_molecular_graphics 'NRCVAX94 and PLATON (Spek, 1995)'
_computing_publication_material 'NRCVAX94, SHELXL93  and WordPerfect'
_computing_structure_refinement 'NRCVAX94 and SHELXL93 (Sheldrick, 1993)'
_diffrn_ambient_temperature 294.0(10)
_diffrn_measurement_device 'Enraf-Nonius CAD-4'
_diffrn_measurement_method \q/2\q
_diffrn_radiation_monochromator graphite
_diffrn_radiation_source 'X-ray tube'
_diffrn_radiation_type 'Molybdenum K\a'
_diffrn_radiation_wavelength 0.7107
_diffrn_reflns_av_R_equivalents 0.0
_diffrn_reflns_av_sigmaI/netI 0.0449
_diffrn_reflns_limit_h_max 9
_diffrn_reflns_limit_h_min 0
_diffrn_reflns_limit_k_max 12
_diffrn_reflns_limit_k_min 0
_diffrn_reflns_limit_l_max 23
_diffrn_reflns_limit_l_min 0
_diffrn_reflns_number 1762
_diffrn_reflns_theta_max 26.87
_diffrn_reflns_theta_min 2.18
_diffrn_standards_decay_% none
_diffrn_standards_interval_time 120
_diffrn_standards_number 3
_exptl_absorpt_coefficient_mu 1.077
_exptl_absorpt_correction_T_max 0.999
_exptl_absorpt_correction_T_min 0.806
_exptl_absorpt_correction_type 'empirical, 4 \y-scans at 4\% steps (North, Phillips & Mathews, 1968)'
_exptl_crystal_colour orange
_exptl_crystal_density_diffrn 1.509
_exptl_crystal_description plate
_exptl_crystal_F_000 656
_exptl_crystal_size_max 0.44
_exptl_crystal_size_mid 0.42
_exptl_crystal_size_min 0.14
_refine_diff_density_max 0.352
_refine_diff_density_min -0.227
_refine_ls_abs_structure_details 'Flack (1983)'
_refine_ls_abs_structure_Flack -0.05(3)
_refine_ls_extinction_coef 0.0078(10)
_refine_ls_extinction_method 'SHELXL93 (Sheldrick, 1993)'
_refine_ls_goodness_of_fit_all 0.977
_refine_ls_goodness_of_fit_obs 1.071
_refine_ls_hydrogen_treatment 'H atoms riding [SHELXL93 (Sheldrick, 1993) default, C-H = 0.93\%A]'
_refine_ls_matrix_type full
_refine_ls_number_parameters 191
_refine_ls_number_reflns 1762
_refine_ls_number_restraints 0
_refine_ls_restrained_S_all 0.977
_refine_ls_restrained_S_obs 1.071
_refine_ls_R_factor_all 0.0561
_refine_ls_R_factor_obs 0.0319
_refine_ls_shift/esd_max 0.000
_refine_ls_shift/esd_mean 0.000
_refine_ls_structure_factor_coef Fsqd
_refine_ls_weighting_details 'w = 1/[\s^2^(Fo^2^)+(0.0354P)^2^] where P=(Fo^2^+2Fc^2^)/3'
_refine_ls_weighting_scheme calc
_refine_ls_wR_factor_all 0.0712
_refine_ls_wR_factor_obs 0.0658
_reflns_number_observed 1306
_reflns_number_total 1762
_reflns_observed_criterion >2\s(I)
_cod_data_source_file cf1043.cif
_cod_data_source_block I
_cod_depositor_comments
;
 Marking atoms 'Cg1' and 'Cg2' as dummy atoms.

 Antanas Vaitkus,
 2017-02-19

The following automatic conversions were performed:
'_symmetry_cell_setting' value 'Orthorhombic' changed to 'orthorhombic'
according to '/home/saulius/struct/CIF-dictionaries/cif_core.dic'
dictionary named 'cif_core.dic' version 2.4.1 from 2010-06-29.

Automatic conversion script
Id: cif_fix_enum 1527 2010-12-29 10:47:43Z saulius 

The following automatic conversions were performed:

'_symmetry_cell_setting' value 'Orthorhombic' changed to
'orthorhombic' according to
/home/saulius/struct/CIF-dictionaries/cif_core.dic dictionary named
'cif_core.dic' version 2.4.1 from 2010-06-29.

Automatic conversion script
Id: cif_fix_values 1715 2011-07-08 13:25:40Z adriana 

The following automatic conversions were performed:

'_refine_ls_weighting_scheme' value 'calc w =
1/[\s^2^(Fo^2^)+(0.0354P)^2^] where P=(Fo^2^+2Fc^2^)/3' was changed
to 'calc'. New tag '_refine_ls_weighting_details' was created. The
value of the new tag was set to 'w = 1/[\s^2^(Fo^2^)+(0.0354P)^2^]
where P=(Fo^2^+2Fc^2^)/3'.

Automatic conversion script
Id: cif_fix_values 3143 2015-03-26 13:38:13Z robertas 
;
_cod_database_code 2004709

loop_
_symmetry_equiv_pos_as_xyz
'x, y, z'
'x+1/2, -y+1/2, -z'
'-x, y+1/2, -z+1/2'
'-x+1/2, -y, z+1/2'

loop_
_atom_site_aniso_label
_atom_site_aniso_U_11
_atom_site_aniso_U_22
_atom_site_aniso_U_33
_atom_site_aniso_U_12
_atom_site_aniso_U_13
_atom_site_aniso_U_23
Fe1 0.0350(2) 0.0369(2) 0.0401(2) -0.0019(3) -0.0009(2) -0.0025(3)
O1 0.061(2) 0.101(3) 0.063(2) 0.002(2) 0.021(2) 0.004(2)
O2 0.098(3) 0.0465(15) 0.066(2) -0.010(2) -0.023(2) 0.0051(14)
C1 0.044(2) 0.052(2) 0.047(2) -0.015(2) -0.001(2) 0.001(2)
C2 0.050(3) 0.046(2) 0.044(2) -0.008(2) 0.005(2) 0.010(2)
C11 0.030(2) 0.042(2) 0.048(2) -0.008(2) -0.002(2) -0.003(2)
C12 0.045(2) 0.035(2) 0.051(2) -0.003(2) -0.005(2) -0.006(2)
C13 0.062(2) 0.045(2) 0.041(2) 0.000(2) -0.006(2) -0.007(2)
C14 0.049(2) 0.048(2) 0.059(2) -0.002(2) -0.019(2) 0.007(2)
C15 0.034(2) 0.051(2) 0.063(3) 0.005(2) -0.007(2) -0.006(2)
C21 0.049(2) 0.062(3) 0.041(2) -0.012(2) -0.004(2) -0.009(2)
C22 0.040(2) 0.057(2) 0.072(3) -0.006(3) -0.010(2) -0.004(3)
C23 0.048(3) 0.072(3) 0.069(3) -0.022(2) 0.019(2) -0.019(2)
C24 0.071(3) 0.050(2) 0.056(2) -0.021(3) 0.001(2) 0.004(2)
C25 0.048(3) 0.042(2) 0.063(3) -0.008(2) 0.004(2) -0.015(2)
C31 0.054(3) 0.051(2) 0.032(2) -0.009(2) 0.004(2) 0.010(2)
C32 0.073(3) 0.060(3) 0.049(2) 0.010(3) 0.001(3) 0.004(2)
C33 0.063(3) 0.088(3) 0.054(3) 0.017(3) -0.009(3) 0.003(3)
C34 0.056(3) 0.094(3) 0.051(2) -0.001(3) -0.011(2) 0.006(3)
C35 0.072(3) 0.072(3) 0.048(3) -0.009(3) -0.010(3) -0.002(2)
C36 0.049(3) 0.056(2) 0.050(2) 0.001(2) 0.001(2) 0.005(2)

loop_
_atom_site_label
_atom_site_occupancy
_atom_site_fract_x
_atom_site_fract_y
_atom_site_fract_z
_atom_site_U_iso_or_equiv
_atom_site_thermal_displace_type
_atom_site_calc_flag
_atom_site_refinement_flags
_atom_site_type_symbol
Fe1 1 .04799(6) .99393(5) .04381(2) .0373(2) Uani d . Fe
O1 1 -0.2284(4) .8187(4) .1935(2) .0748(10) Uani d . O
O2 1 -.0046(4) .5688(3) .13469(15) .0704(10) Uani d . O
C1 1 -0.1215(6) .7886(4) .1482(2) .0476(10) Uani d . C
C2 1 .0117(5) .6773(4) .1656(2) .0468(10) Uani d . C
C11 1 -0.1174(5) .8434(4) .0751(2) .0400(9) Uani d . C
C12 1 -.0111(5) .7983(4) .0171(2) .0437(10) Uani d . C
C13 1 -.0430(6) .8838(3) -.0418(2) .0491(9) Uani d . C
C14 1 -0.1679(5) .9819(4) -.0214(2) .0520(10) Uani d . C
C15 1 -0.2140(5) .9598(4) .0509(2) .0491(10) Uani d . C
Cg1 . -0.1107(2) .8934(2) .01600(10) . . dum . .
C21 1 .1697(5) 1.0828(4) .1294(2) .0508(10) Uani d . C
C22 1 .2892(5) 1.0024(5) .0908(2) .0563(10) Uani d . C
C23 1 .2966(6) 1.0533(5) .0203(3) .0629(13) Uani d . C
C24 1 .1828(6) 1.1654(4) .0159(2) .0589(12) Uani d . C
C25 1 .1039(5) 1.1833(4) .0840(2) .0511(11) Uani d . C
Cg2 . .2084(2) 1.0974(2) .06810(10) . . dum . .
C31 1 .1512(6) .7023(4) .2187(2) .0455(10) Uani d . C
C32 1 .2844(7) .6069(5) .2253(2) .0609(12) Uani d . C
C33 1 .4212(7) .6315(5) .2713(2) .0683(14) Uani d . C
C34 1 .4254(7) .7476(5) .3121(2) .0669(13) Uani d . C
C35 1 .2929(7) .8405(5) .3072(2) .0638(13) Uani d . C
C36 1 .1538(6) .8194(4) .2604(2) .0515(10) Uani d . C
H12 1 .0659 .7251 .0180 .052 Uiso calc R H
H13 1 .0095 .8770 -0.0867 .059 Uiso calc R H
H14 1 -0.2125 1.0500 -0.0508 .062 Uiso calc R H
H15 1 -0.2923 1.0110 .0779 .059 Uiso calc R H
H21 1 .1395 1.0708 .1774 .061 Uiso calc R H
H22 1 .3521 .9289 .1086 .068 Uiso calc R H
H23 1 .3646 1.0188 -0.0169 .075 Uiso calc R H
H24 1 .1629 1.2185 -0.0246 .071 Uiso calc R H
H25 1 .0229 1.2499 .0963 .061 Uiso calc R H
H32 1 .2809 .5270 .1987 .073 Uiso calc R H
H33 1 .5118 .5688 .2749 .082 Uiso calc R H
H34 1 .5187 .7632 .3431 .080 Uiso calc R H
H35 1 .2957 .9184 .3355 .077 Uiso calc R H
H36 1 .0639 .8828 .2570 .062 Uiso calc R H

loop_
_atom_type_symbol
_atom_type_description
_atom_type_scat_dispersion_real
_atom_type_scat_dispersion_imag
_atom_type_scat_source
C C 0.0033 0.0016 'International Tables Vol C Tables 4.2.6.8 and 6.1.1.4'
H H 0.0000 0.0000 'International Tables Vol C Tables 4.2.6.8 and 6.1.1.4'
Fe Fe 0.3463 0.8444 'International Tables Vol C Tables 4.2.6.8 and 6.1.1.4'
O O 0.0106 0.0060 'International Tables Vol C Tables 4.2.6.8 and 6.1.1.4'

loop_
_geom_angle_atom_site_label_1
_geom_angle_atom_site_label_2
_geom_angle_atom_site_label_3
_geom_angle
_geom_angle_publ_flag
Cg1 Fe1 Cg2 177.5(2) yes
O1 C1 C2 118.5(4) yes
O1 C1 C11 124.9(4) yes
C2 C1 C11 116.5(4) yes
O2 C2 C1 117.3(4) yes
O2 C2 C31 122.5(4) yes
C1 C2 C31 120.2(3) yes
C1 C11 C12 127.1(4) ?
C1 C11 C15 125.0(4) ?
C12 C11 C15 107.7(3) ?
C11 C12 C13 107.9(3) ?
C12 C13 C14 108.5(4) ?
C13 C14 C15 108.7(4) ?
C11 C15 C14 107.2(4) ?
C22 C21 C25 108.8(4) ?
C21 C22 C23 107.7(4) ?
C22 C23 C24 108.0(4) ?
C23 C24 C25 107.9(4) ?
C21 C25 C24 107.6(4) ?
C2 C31 C32 118.4(4) ?
C2 C31 C36 121.6(4) ?
C32 C31 C36 120.0(4) ?
C31 C32 C33 119.6(4) ?
C32 C33 C34 120.7(5) ?
C33 C34 C35 120.1(5) ?
C34 C35 C36 120.6(4) ?
C31 C36 C35 119.0(4) ?

loop_
_geom_bond_atom_site_label_1
_geom_bond_atom_site_label_2
_geom_bond_distance
_geom_bond_publ_flag
Fe1 Cg1 1.648(4) yes
Fe1 Cg2 1.657(4) yes
Fe1 C11 2.032(4) ?
Fe1 C12 2.038(3) ?
Fe1 C13 2.049(4) ?
Fe1 C14 2.052(4) ?
Fe1 C15 2.034(4) ?
Fe1 C21 2.043(4) ?
Fe1 C22 2.043(4) ?
Fe1 C23 2.035(4) ?
Fe1 C24 2.044(4) ?
Fe1 C25 2.052(4) ?
O1 C1 1.211(5) yes
O2 C2 1.219(4) yes
C1 C11 1.466(5) yes
C1 C2 1.529(5) yes
C2 C31 1.474(5) yes
C11 C12 1.423(5) no
C11 C15 1.434(5) no
C12 C13 1.403(5) no
C13 C14 1.409(5) no
C14 C15 1.410(5) no
C21 C22 1.406(5) no
C21 C25 1.395(5) no
C22 C23 1.407(6) no
C23 C24 1.407(6) no
C24 C25 1.417(5) no
C31 C32 1.390(6) ?
C31 C36 1.389(6) ?
C32 C33 1.374(6) ?
C33 C34 1.372(6) ?
C34 C35 1.367(6) ?
C35 C36 1.391(6) ?

loop_
_geom_torsion_atom_site_label_1
_geom_torsion_atom_site_label_2
_geom_torsion_atom_site_label_3
_geom_torsion_atom_site_label_4
_geom_torsion
_geom_torsion_publ_flag
C11 Cg1 Cg2 C21 -20.4(4) ?
C12 Cg1 Cg2 C22 -20.5(4) ?
C13 Cg1 Cg2 C23 -20.0(4) ?
C14 Cg1 Cg2 C24 -20.1(4) ?
C15 Cg1 Cg2 C25 -19.2(4) ?
O1 C1 C2 O2 109.1(5) yes
C11 C1 C2 O2 -66.3(5) yes
O1 C1 C2 C31 -70.0(5) yes
C11 C1 C2 C31 114.6(4) ?
O1 C1 C11 C12 -170.5(4) yes
C2 C1 C11 C12 4.5(5) ?
O1 C1 C11 C15 13.8(6) yes
C2 C1 C11 C15 -171.1(3) ?
C15 C11 C12 C13 -0.7(4) ?
C1 C11 C12 C13 -176.9(3) ?
C11 C12 C13 C14 0.0(4) ?
C12 C13 C14 C15 0.7(4) ?
C13 C14 C15 C11 -1.1(4) ?
C12 C11 C15 C14 1.1(4) ?
C1 C11 C15 C14 177.5(4) ?
C25 C21 C22 C23 -0.4(4) ?
C21 C22 C23 C24 0.5(4) ?
C22 C23 C24 C25 -0.4(4) ?
C22 C21 C25 C24 0.2(4) ?
C23 C24 C25 C21 0.1(4) ?
O2 C2 C31 C36 -171.2(4) yes
C1 C2 C31 C36 7.9(5) ?
O2 C2 C31 C32 10.4(6) yes
C1 C2 C31 C32 -170.6(4) ?
C36 C31 C32 C33 -2.2(6) ?
C2 C31 C32 C33 176.3(4) ?
C31 C32 C33 C34 1.6(7) ?
C32 C33 C34 C35 0.0(7) ?
C33 C34 C35 C36 -0.9(7) ?
C32 C31 C36 C35 1.4(6) ?
C2 C31 C36 C35 -177.1(3) ?
C34 C35 C36 C31 0.2(6) ?
